data_7013529
loop_
_publ_author_name
'Yu, Zhen-Tao'
'Li, Guang-Hua'
'Jiang, Yu-Sheng'
'Xu, Jin-Jie'
'Chen, Jie-Sheng'

_publ_section_title
;
 A uranium?zinc?organic molecular compound containing planar
 tetranuclear uranyl unitsElectronic supplementary information (ESI)
 available: Additional figures and tables of crystallographic data for
 1. See http://www.rsc.org/suppdata/dt/b3/b309634c/
;
_journal_issue 22
_journal_name_full 'Dalton Transactions'
_journal_page_first 4219
_journal_paper_doi 10.1039/b309634c
_journal_year 2003
_chemical_formula_moiety 'C39 H26 N6 O13 U2 Zn'
_chemical_formula_sum 'C39 H26 N6 O13 U2 Zn'
_chemical_formula_weight 1328.09
_chemical_melting_point ?
_chemical_name_systematic
;
?
;
_space_group_IT_number 14
_symmetry_cell_setting monoclinic
_symmetry_space_group_name_Hall '-P 2ybc'
_symmetry_space_group_name_H-M 'P 1 21/c 1'
_atom_sites_solution_hydrogens geom
_atom_sites_solution_primary direct
_atom_sites_solution_secondary difmap
_audit_creation_method SHELXL-97
_cell_angle_alpha 90.00
_cell_angle_beta 92.2870(10)
_cell_angle_gamma 90.00
_cell_formula_units_Z 4
_cell_length_a 12.9751(6)
_cell_length_b 20.3412(8)
_cell_length_c 14.6543(6)
_cell_measurement_temperature 293(2)
_cell_volume 3864.6(3)
_computing_cell_refinement 'Bruker SMART'
_computing_data_collection 'Bruker SMART'
_computing_data_reduction 'Bruker SAINT'
_computing_molecular_graphics SHELXP-97
_computing_publication_material SHELXTL
_computing_structure_refinement 'SHELXL-97 (Sheldrick, 1997)'
_computing_structure_solution 'SHELXS-97 (Sheldrick, 1990)'
_diffrn_ambient_temperature 293(2)
_diffrn_measured_fraction_theta_full 0.997
_diffrn_measured_fraction_theta_max 0.997
_diffrn_measurement_device_type 'CCD area detector'
_diffrn_measurement_method 'phi and omega scans'
_diffrn_radiation_monochromator graphite
_diffrn_radiation_source 'fine-focus sealed tube'
_diffrn_radiation_type MoK\a
_diffrn_radiation_wavelength 0.71073
_diffrn_reflns_av_R_equivalents 0.0444
_diffrn_reflns_av_sigmaI/netI 0.0347
_diffrn_reflns_limit_h_max 14
_diffrn_reflns_limit_h_min -11
_diffrn_reflns_limit_k_max 22
_diffrn_reflns_limit_k_min -22
_diffrn_reflns_limit_l_max 16
_diffrn_reflns_limit_l_min -16
_diffrn_reflns_number 18371
_diffrn_reflns_theta_full 23.29
_diffrn_reflns_theta_max 23.29
_diffrn_reflns_theta_min 1.71
_diffrn_standards_decay_% 0
_diffrn_standards_interval_count 0
_diffrn_standards_interval_time .
_diffrn_standards_number 0
_exptl_absorpt_coefficient_mu 9.053
_exptl_absorpt_correction_T_max 0.4062
_exptl_absorpt_correction_T_min 0.1819
_exptl_absorpt_correction_type empirical
_exptl_absorpt_process_details SADABS
_exptl_crystal_colour 'Yellow Green'
_exptl_crystal_density_diffrn 2.283
_exptl_crystal_density_meas ?
_exptl_crystal_density_method 'not measured'
_exptl_crystal_description Block
_exptl_crystal_F_000 2480
_exptl_crystal_size_max 0.45
_exptl_crystal_size_mid 0.45
_exptl_crystal_size_min 0.20
_refine_diff_density_max 1.104
_refine_diff_density_min -0.883
_refine_diff_density_rms 0.115
_refine_ls_extinction_method none
_refine_ls_goodness_of_fit_ref 1.002
_refine_ls_hydrogen_treatment mixed
_refine_ls_matrix_type full
_refine_ls_number_parameters 550
_refine_ls_number_reflns 5563
_refine_ls_number_restraints 0
_refine_ls_restrained_S_all 1.002
_refine_ls_R_factor_all 0.0326
_refine_ls_R_factor_gt 0.0247
_refine_ls_shift/su_max 0.002
_refine_ls_shift/su_mean 0.000
_refine_ls_structure_factor_coef Fsqd
_refine_ls_weighting_details 'calc w=1/[\s^2^(Fo^2^)+(0.0367P)^2^+0.0000P] where P=(Fo^2^+2Fc^2^)/3'
_refine_ls_weighting_scheme calc
_refine_ls_wR_factor_gt 0.0577
_refine_ls_wR_factor_ref 0.0599
_reflns_number_gt 4709
_reflns_number_total 5563
_reflns_threshold_expression >2sigma(I)
_cod_data_source_file b309634c.txt
_cod_data_source_block sad
_cod_depositor_comments
;
The following automatic conversions were performed:
'_symmetry_cell_setting' value 'Monoclinic' changed to 'monoclinic'
according to '/home/adriana/struct/CIF-dictionaries/cif_core.dic'
dictionary named 'cif_core.dic' version 2.4.1 from 2010-06-29.

Automatic conversion script
Id: cif_fix_enum 1555 2011-01-17 13:19:09Z saulius 

The following automatic conversions were performed:

'_chemical_melting_point' value 'not measured' was changed to '?' -
the value is undefined or not given.

Automatic conversion script
Id: cif_fix_values 1569 2011-02-09 13:29:24Z adriana 

The following automatic conversions were performed:

'_exptl_crystal_density_meas' value 'none' was changed to '?' - the
value is perceived as not measured.

Automatic conversion script
Id: cif_fix_values 3008 2015-01-20 13:52:24Z robertas 
;
_cod_original_sg_symbol_H-M P2(1)/c
_cod_database_code 7013529

loop_
_symmetry_equiv_pos_as_xyz
'x, y, z'
'-x, y+1/2, -z+1/2'
'-x, -y, -z'
'x, -y-1/2, z-1/2'

loop_
_atom_site_label
_atom_site_type_symbol
_atom_site_fract_x
_atom_site_fract_y
_atom_site_fract_z
_atom_site_U_iso_or_equiv
_atom_site_adp_type
_atom_site_occupancy
_atom_site_symmetry_multiplicity
_atom_site_calc_flag
_atom_site_refinement_flags
_atom_site_disorder_assembly
_atom_site_disorder_group
U1 U 0.422433(16) 0.437808(9) -0.443862(13) 0.02479(8) Uani 1 1 d . . .
U2 U 0.720209(17) 0.410337(10) -0.429590(15) 0.03173(8) Uani 1 1 d . . .
Zn1 Zn 0.25058(5) 0.36220(3) -0.09851(4) 0.03107(16) Uani 1 1 d . . .
O1 O 0.3386(3) 0.34858(18) -0.3660(2) 0.0320(9) Uani 1 1 d . . .
O2 O 0.2446(3) 0.36139(18) -0.2438(3) 0.0343(9) Uani 1 1 d . . .
O3 O 0.5557(3) 0.36064(19) -0.3768(3) 0.0378(10) Uani 1 1 d . . .
O4 O 0.5489(4) 0.2514(2) -0.3965(3) 0.0443(11) Uani 1 1 d . . .
O5 O 0.7553(4) 0.3086(2) -0.3367(3) 0.0580(13) Uani 1 1 d . . .
O6 O 0.8897(3) 0.3595(2) -0.3855(3) 0.0540(13) Uani 1 1 d . . .
O7 O 0.2463(4) 0.4733(3) -0.4536(4) 0.0789(17) Uani 1 1 d . . .
O8 O 0.1316(4) 0.5436(3) -0.4922(4) 0.0704(15) Uani 1 1 d . . .
O9 O 0.5843(3) 0.46688(17) -0.4767(3) 0.0319(9) Uani 1 1 d . . .
O10 O 0.4345(3) 0.48059(19) -0.3380(2) 0.0399(10) Uani 1 1 d . . .
O11 O 0.4027(3) 0.38964(19) -0.5440(3) 0.0362(10) Uani 1 1 d . . .
O12 O 0.7369(4) 0.4600(2) -0.3314(3) 0.0557(12) Uani 1 1 d . . .
O13 O 0.7108(3) 0.3601(2) -0.5274(3) 0.0459(11) Uani 1 1 d . . .
N1 N 0.3867(4) 0.3079(2) -0.1340(3) 0.0295(11) Uani 1 1 d . . .
N2 N 1.0870(6) 0.2106(4) -0.2925(5) 0.081(2) Uani 1 1 d . . .
N3 N 0.0928(4) 0.4013(2) -0.0992(3) 0.0390(12) Uani 1 1 d . . .
N4 N 0.1610(4) 0.2770(2) -0.0730(3) 0.0373(12) Uani 1 1 d . . .
N5 N 0.3035(4) 0.3795(2) 0.0434(3) 0.0372(12) Uani 1 1 d . . .
N6 N 0.3093(4) 0.4614(2) -0.1013(3) 0.0308(11) Uani 1 1 d . . .
C1 C 0.4105(4) 0.3153(2) -0.2224(3) 0.0243(12) Uani 1 1 d . . .
C2 C 0.5024(4) 0.2927(2) -0.2549(3) 0.0272(12) Uani 1 1 d . . .
C3 C 0.5688(5) 0.2574(3) -0.1956(4) 0.0347(14) Uani 1 1 d . . .
H3 H 0.6301 0.2404 -0.2162 0.080 Uiso 1 1 calc . . .
C4 C 0.5428(5) 0.2479(3) -0.1067(4) 0.0384(15) Uani 1 1 d . . .
H4 H 0.5854 0.2239 -0.0665 0.080 Uiso 1 1 calc . . .
C5 C 0.4518(5) 0.2748(3) -0.0783(4) 0.0376(15) Uani 1 1 d . . .
H5 H 0.4352 0.2697 -0.0176 0.080 Uiso 1 1 calc . . .
C6 C 0.3250(4) 0.3448(2) -0.2815(4) 0.0269(13) Uani 1 1 d . . .
C7 C 0.5360(4) 0.3002(3) -0.3520(4) 0.0300(13) Uani 1 1 d . . .
C8 C 1.0233(6) 0.2616(3) -0.3142(5) 0.0517(18) Uani 1 1 d . . .
H8 H 1.0516 0.3030 -0.3230 0.080 Uiso 1 1 calc . . .
C9 C 0.9175(5) 0.2539(3) -0.3235(4) 0.0439(16) Uani 1 1 d . . .
C10 C 0.8782(7) 0.1927(4) -0.3100(6) 0.071(2) Uani 1 1 d . . .
H10 H 0.8071 0.1867 -0.3144 0.080 Uiso 1 1 calc . . .
C11 C 0.9400(9) 0.1399(4) -0.2901(7) 0.088(3) Uani 1 1 d . . .
H11 H 0.9129 0.0979 -0.2830 0.080 Uiso 1 1 calc . . .
C12 C 1.0418(9) 0.1515(5) -0.2813(7) 0.090(3) Uani 1 1 d . . .
H12 H 1.0845 0.1161 -0.2664 0.080 Uiso 1 1 calc . . .
C13 C 0.8500(5) 0.3102(3) -0.3490(4) 0.0421(16) Uani 1 1 d . . .
C14 C 0.0916(6) 0.4696(4) -0.3755(5) 0.059(2) Uani 1 1 d . . .
H14A H 0.0287 0.4945 -0.3762 0.080 Uiso 1 1 calc . . .
H14B H 0.1246 0.4719 -0.3158 0.080 Uiso 1 1 calc . . .
H14C H 0.0762 0.4246 -0.3903 0.080 Uiso 1 1 calc . . .
C15 C 0.1608(5) 0.4968(3) -0.4432(4) 0.0349(14) Uani 1 1 d . . .
C16 C 0.0598(6) 0.4618(3) -0.1134(5) 0.0568(19) Uani 1 1 d . . .
H16 H 0.1082 0.4953 -0.1166 0.080 Uiso 1 1 calc . . .
C17 C -0.0453(7) 0.4781(4) -0.1238(7) 0.079(3) Uani 1 1 d . . .
H17 H -0.0657 0.5213 -0.1342 0.080 Uiso 1 1 calc . . .
C18 C -0.1150(6) 0.4305(4) -0.1186(6) 0.069(2) Uani 1 1 d . . .
H18 H -0.1847 0.4408 -0.1260 0.080 Uiso 1 1 calc . . .
C19 C -0.0857(5) 0.3655(3) -0.1023(5) 0.0500(17) Uani 1 1 d . . .
C20 C 0.0202(5) 0.3532(3) -0.0930(4) 0.0359(14) Uani 1 1 d . . .
C21 C 0.0576(5) 0.2868(3) -0.0776(4) 0.0368(14) Uani 1 1 d . . .
C22 C -0.0139(5) 0.2358(3) -0.0699(4) 0.0465(17) Uani 1 1 d . . .
C23 C 0.0260(7) 0.1728(4) -0.0551(5) 0.062(2) Uani 1 1 d . . .
H23 H -0.0185 0.1374 -0.0492 0.080 Uiso 1 1 calc . . .
C24 C 0.1300(7) 0.1630(3) -0.0491(5) 0.064(2) Uani 1 1 d . . .
H24 H 0.1570 0.1213 -0.0380 0.080 Uiso 1 1 calc . . .
C25 C 0.1952(5) 0.2167(3) -0.0598(4) 0.0477(17) Uani 1 1 d . . .
H25 H 0.2661 0.2095 -0.0575 0.080 Uiso 1 1 calc . . .
C26 C -0.1556(5) 0.3118(4) -0.0940(5) 0.064(2) Uani 1 1 d . . .
H26 H -0.2262 0.3195 -0.0998 0.080 Uiso 1 1 calc . . .
C27 C -0.1214(6) 0.2507(4) -0.0780(5) 0.063(2) Uani 1 1 d . . .
H27 H -0.1690 0.2170 -0.0720 0.080 Uiso 1 1 calc . . .
C28 C 0.3029(6) 0.3391(3) 0.1131(4) 0.0515(18) Uani 1 1 d . . .
H28 H 0.2787 0.2965 0.1035 0.080 Uiso 1 1 calc . . .
C29 C 0.3373(6) 0.3574(4) 0.2019(4) 0.057(2) Uani 1 1 d . . .
H29 H 0.3364 0.3270 0.2493 0.080 Uiso 1 1 calc . . .
C30 C 0.3722(6) 0.4200(4) 0.2183(4) 0.0530(19) Uani 1 1 d . . .
H30 H 0.3940 0.4329 0.2768 0.080 Uiso 1 1 calc . . .
C31 C 0.3743(5) 0.4640(3) 0.1453(4) 0.0394(15) Uani 1 1 d . . .
C32 C 0.3393(4) 0.4416(3) 0.0584(4) 0.0323(14) Uani 1 1 d . . .
C33 C 0.3422(4) 0.4852(3) -0.0190(4) 0.0315(13) Uani 1 1 d . . .
C34 C 0.3773(5) 0.5501(3) -0.0067(5) 0.0414(16) Uani 1 1 d . . .
C35 C 0.3790(6) 0.5910(3) -0.0852(5) 0.0494(18) Uani 1 1 d . . .
H35 H 0.4018 0.6343 -0.0802 0.080 Uiso 1 1 calc . . .
C36 C 0.3472(6) 0.5666(3) -0.1667(5) 0.0476(17) Uani 1 1 d . . .
H36 H 0.3489 0.5929 -0.2186 0.080 Uiso 1 1 calc . . .
C37 C 0.3115(5) 0.5014(3) -0.1737(4) 0.0370(15) Uani 1 1 d . . .
H37 H 0.2886 0.4856 -0.2305 0.080 Uiso 1 1 calc . . .
C38 C 0.4104(5) 0.5302(4) 0.1553(5) 0.0508(18) Uani 1 1 d . . .
H38 H 0.4333 0.5451 0.2126 0.080 Uiso 1 1 calc . . .
C39 C 0.4116(5) 0.5715(3) 0.0828(5) 0.0493(18) Uani 1 1 d . . .
H39 H 0.4351 0.6144 0.0911 0.080 Uiso 1 1 calc . . .

loop_
_atom_site_aniso_label
_atom_site_aniso_U_11
_atom_site_aniso_U_22
_atom_site_aniso_U_33
_atom_site_aniso_U_23
_atom_site_aniso_U_13
_atom_site_aniso_U_12
U1 0.02466(13) 0.02466(12) 0.02505(12) 0.00343(8) 0.00114(9) 0.00300(8)
U2 0.02500(14) 0.03365(14) 0.03635(14) 0.00130(9) -0.00095(10) 0.00666(9)
Zn1 0.0295(4) 0.0292(4) 0.0347(4) 0.0001(3) 0.0034(3) -0.0030(3)
O1 0.029(2) 0.038(2) 0.028(2) 0.0074(17) -0.0004(17) -0.0003(17)
O2 0.029(2) 0.041(2) 0.033(2) 0.0029(17) 0.0017(19) 0.0032(18)
O3 0.028(2) 0.039(2) 0.046(2) 0.0204(19) 0.0043(19) 0.0057(18)
O4 0.061(3) 0.042(3) 0.031(2) -0.007(2) 0.004(2) 0.005(2)
O5 0.031(3) 0.066(3) 0.076(3) 0.030(3) 0.003(2) 0.010(2)
O6 0.031(3) 0.053(3) 0.077(3) 0.027(3) 0.001(2) 0.007(2)
O7 0.028(3) 0.069(4) 0.140(5) -0.004(3) 0.008(3) 0.011(3)
O8 0.064(4) 0.068(3) 0.079(4) 0.040(3) 0.000(3) -0.005(3)
O9 0.025(2) 0.030(2) 0.042(2) 0.0116(17) 0.0061(18) 0.0044(17)
O10 0.044(3) 0.045(2) 0.031(2) -0.0068(18) 0.0070(19) -0.001(2)
O11 0.042(3) 0.034(2) 0.033(2) -0.0006(17) 0.0019(19) 0.0000(19)
O12 0.052(3) 0.062(3) 0.052(3) -0.016(2) -0.009(2) 0.013(2)
O13 0.041(3) 0.044(3) 0.053(3) -0.008(2) 0.004(2) 0.007(2)
N1 0.031(3) 0.031(3) 0.027(2) 0.000(2) 0.003(2) -0.004(2)
N2 0.066(5) 0.089(6) 0.087(5) -0.005(4) -0.009(4) 0.035(4)
N3 0.030(3) 0.038(3) 0.049(3) 0.003(2) 0.009(2) 0.000(2)
N4 0.038(3) 0.034(3) 0.040(3) 0.008(2) 0.001(2) -0.006(2)
N5 0.042(3) 0.035(3) 0.035(3) 0.000(2) 0.005(2) -0.002(2)
N6 0.024(3) 0.032(3) 0.036(3) -0.001(2) 0.005(2) -0.004(2)
C1 0.029(3) 0.019(3) 0.025(3) 0.000(2) 0.000(2) -0.002(2)
C2 0.034(3) 0.020(3) 0.027(3) 0.003(2) -0.005(3) -0.004(2)
C3 0.038(4) 0.034(3) 0.031(3) 0.004(3) -0.004(3) 0.009(3)
C4 0.042(4) 0.042(4) 0.032(3) 0.009(3) -0.001(3) 0.005(3)
C5 0.041(4) 0.046(4) 0.025(3) 0.004(3) 0.000(3) -0.001(3)
C6 0.025(3) 0.020(3) 0.036(3) 0.004(2) -0.004(3) -0.010(2)
C7 0.025(3) 0.035(4) 0.030(3) 0.007(3) -0.004(2) 0.004(3)
C8 0.045(5) 0.060(5) 0.049(4) 0.012(3) -0.003(3) 0.020(4)
C9 0.048(5) 0.040(4) 0.043(4) 0.007(3) -0.002(3) 0.008(3)
C10 0.064(6) 0.054(5) 0.095(6) 0.018(4) -0.022(5) 0.001(4)
C11 0.110(9) 0.027(4) 0.125(8) 0.006(4) -0.031(7) 0.003(5)
C12 0.114(9) 0.062(6) 0.090(7) -0.010(5) -0.025(6) 0.048(6)
C13 0.031(4) 0.046(4) 0.050(4) 0.013(3) -0.001(3) 0.007(3)
C14 0.048(5) 0.072(5) 0.056(4) 0.012(4) 0.007(4) -0.014(4)
C15 0.025(4) 0.033(3) 0.046(4) 0.003(3) 0.002(3) -0.003(3)
C16 0.044(5) 0.048(4) 0.080(5) 0.011(4) 0.017(4) 0.004(3)
C17 0.050(6) 0.063(5) 0.126(8) 0.021(5) 0.014(5) 0.013(4)
C18 0.040(5) 0.073(6) 0.094(6) 0.018(5) 0.009(4) 0.017(4)
C19 0.031(4) 0.063(5) 0.056(4) 0.001(3) 0.006(3) 0.004(3)
C20 0.031(4) 0.044(4) 0.033(3) 0.002(3) 0.006(3) -0.002(3)
C21 0.034(4) 0.048(4) 0.028(3) 0.006(3) 0.000(3) -0.011(3)
C22 0.044(4) 0.046(4) 0.049(4) 0.009(3) -0.002(3) -0.017(3)
C23 0.072(6) 0.049(5) 0.067(5) 0.009(4) 0.008(4) -0.032(4)
C24 0.075(6) 0.036(4) 0.081(6) 0.020(4) -0.002(5) -0.007(4)
C25 0.043(4) 0.046(4) 0.053(4) 0.010(3) -0.008(3) -0.003(3)
C26 0.027(4) 0.091(6) 0.076(5) 0.006(5) 0.005(4) -0.013(4)
C27 0.044(5) 0.077(6) 0.069(5) 0.008(4) 0.007(4) -0.032(4)
C28 0.075(6) 0.039(4) 0.042(4) -0.001(3) 0.014(4) -0.003(4)
C29 0.080(6) 0.056(5) 0.036(4) 0.013(3) 0.009(4) 0.014(4)
C30 0.063(5) 0.063(5) 0.033(4) -0.008(3) 0.001(3) 0.016(4)
C31 0.034(4) 0.041(4) 0.043(4) -0.008(3) 0.002(3) 0.007(3)
C32 0.022(3) 0.037(3) 0.038(3) -0.007(3) 0.001(3) 0.004(3)
C33 0.023(3) 0.030(3) 0.042(3) -0.007(3) 0.001(3) -0.002(2)
C34 0.033(4) 0.035(4) 0.057(4) -0.005(3) 0.010(3) -0.001(3)
C35 0.048(4) 0.028(3) 0.074(5) -0.005(3) 0.009(4) -0.007(3)
C36 0.048(4) 0.040(4) 0.055(4) 0.010(3) 0.009(4) 0.003(3)
C37 0.035(4) 0.037(4) 0.039(3) 0.001(3) 0.010(3) 0.000(3)
C38 0.037(4) 0.065(5) 0.050(4) -0.022(4) -0.005(3) 0.000(3)
C39 0.039(4) 0.045(4) 0.064(5) -0.022(4) -0.002(3) -0.008(3)

loop_
_atom_type_symbol
_atom_type_description
_atom_type_scat_dispersion_real
_atom_type_scat_dispersion_imag
_atom_type_scat_source
C C 0.0033 0.0016 'International Tables Vol C Tables 4.2.6.8 and 6.1.1.4'
H H 0.0000 0.0000 'International Tables Vol C Tables 4.2.6.8 and 6.1.1.4'
N N 0.0061 0.0033 'International Tables Vol C Tables 4.2.6.8 and 6.1.1.4'
O O 0.0106 0.0060 'International Tables Vol C Tables 4.2.6.8 and 6.1.1.4'
Zn Zn 0.2839 1.4301 'International Tables Vol C Tables 4.2.6.8 and 6.1.1.4'
U U -9.6767 9.6646 'International Tables Vol C Tables 4.2.6.8 and 6.1.1.4'

loop_
_geom_angle_atom_site_label_1
_geom_angle_atom_site_label_2
_geom_angle_atom_site_label_3
_geom_angle
_geom_angle_site_symmetry_1
_geom_angle_site_symmetry_3
_geom_angle_publ_flag
O11 U1 O10 174.45(18) . . ?
O11 U1 O9 94.21(16) . . ?
O10 U1 O9 90.42(17) . . ?
O11 U1 O9 92.65(15) . 3_664 ?
O10 U1 O9 91.71(16) . 3_664 ?
O9 U1 O9 71.49(15) . 3_664 ?
O11 U1 O7 90.6(2) . . ?
O10 U1 O7 87.4(2) . . ?
O9 U1 O7 143.50(16) . . ?
O9 U1 O7 72.17(16) 3_664 . ?
O11 U1 O1 85.59(15) . . ?
O10 U1 O1 88.93(15) . . ?
O9 U1 O1 137.45(13) . . ?
O9 U1 O1 151.05(13) 3_664 . ?
O7 U1 O1 78.96(17) . . ?
O11 U1 O3 93.04(16) . . ?
O10 U1 O3 85.94(17) . . ?
O9 U1 O3 67.26(12) . . ?
O9 U1 O3 138.65(13) 3_664 . ?
O7 U1 O3 148.60(17) . . ?
O1 U1 O3 70.27(13) . . ?
O11 U1 U1 94.23(12) . 3_664 ?
O10 U1 U1 91.32(13) . 3_664 ?
O9 U1 U1 35.82(9) . 3_664 ?
O9 U1 U1 35.66(9) 3_664 3_664 ?
O7 U1 U1 107.77(14) . 3_664 ?
O1 U1 U1 173.27(9) . 3_664 ?
O3 U1 U1 103.04(9) . 3_664 ?
O11 U1 U2 94.31(13) . . ?
O10 U1 U2 88.33(14) . . ?
O9 U1 U2 28.24(9) . . ?
O9 U1 U2 99.70(9) 3_664 . ?
O7 U1 U2 170.70(13) . . ?
O1 U1 U2 109.25(9) . . ?
O3 U1 U2 39.02(9) . . ?
U1 U1 U2 64.044(7) 3_664 . ?
O11 U1 U2 89.67(12) . 3_664 ?
O10 U1 U2 92.82(13) . 3_664 ?
O9 U1 U2 96.66(9) . 3_664 ?
O9 U1 U2 25.21(9) 3_664 3_664 ?
O7 U1 U2 47.15(14) . 3_664 ?
O1 U1 U2 125.86(9) . 3_664 ?
O3 U1 U2 163.84(9) . 3_664 ?
U1 U1 U2 60.848(7) 3_664 3_664 ?
U2 U1 U2 124.893(6) . 3_664 ?
O13 U2 O12 176.9(2) . . ?
O13 U2 O9 91.09(18) . . ?
O12 U2 O9 91.59(18) . . ?
O13 U2 O8 82.7(2) . 3_664 ?
O12 U2 O8 95.1(2) . 3_664 ?
O9 U2 O8 106.68(15) . 3_664 ?
O13 U2 O6 90.13(18) . . ?
O12 U2 O6 87.00(19) . . ?
O9 U2 O6 171.58(14) . . ?
O8 U2 O6 65.23(15) 3_664 . ?
O13 U2 O5 88.18(18) . . ?
O12 U2 O5 90.9(2) . . ?
O9 U2 O5 136.85(14) . . ?
O8 U2 O5 115.98(16) 3_664 . ?
O6 U2 O5 51.53(14) . . ?
O13 U2 O3 89.13(17) . . ?
O12 U2 O3 93.29(19) . . ?
O9 U2 O3 68.02(12) . . ?
O8 U2 O3 170.23(16) 3_664 . ?
O6 U2 O3 120.33(13) . . ?
O5 U2 O3 68.82(13) . . ?
O13 U2 C13 86.80(19) . . ?
O12 U2 C13 91.1(2) . . ?
O9 U2 C13 162.50(16) . . ?
O8 U2 C13 90.30(18) 3_664 . ?
O6 U2 C13 25.93(16) . . ?
O5 U2 C13 25.78(16) . . ?
O3 U2 C13 94.56(16) . . ?
O13 U2 U1 90.16(14) . . ?
O12 U2 U1 92.93(16) . . ?
O9 U2 U1 29.08(9) . . ?
O8 U2 U1 135.29(12) 3_664 . ?
O6 U2 U1 159.26(10) . . ?
O5 U2 U1 107.77(10) . . ?
O3 U2 U1 38.94(8) . . ?
C13 U2 U1 133.47(13) . . ?
O13 U2 U1 93.12(14) . 3_664 ?
O12 U2 U1 88.62(15) . 3_664 ?
O9 U2 U1 26.05(9) . 3_664 ?
O8 U2 U1 81.18(12) 3_664 3_664 ?
O6 U2 U1 145.54(10) . 3_664 ?
O5 U2 U1 162.79(10) . 3_664 ?
O3 U2 U1 94.03(8) . 3_664 ?
C13 U2 U1 171.41(13) . 3_664 ?
U1 U2 U1 55.107(6) . 3_664 ?
O2 Zn1 N4 99.85(17) . . ?
O2 Zn1 N6 89.27(16) . . ?
N4 Zn1 N6 163.88(18) . . ?
O2 Zn1 N1 75.68(15) . . ?
N4 Zn1 N1 94.77(18) . . ?
N6 Zn1 N1 100.39(17) . . ?
O2 Zn1 N5 161.45(17) . . ?
N4 Zn1 N5 96.71(18) . . ?
N6 Zn1 N5 76.71(18) . . ?
N1 Zn1 N5 94.73(18) . . ?
O2 Zn1 N3 90.10(17) . . ?
N4 Zn1 N3 77.31(19) . . ?
N6 Zn1 N3 89.50(18) . . ?
N1 Zn1 N3 162.45(18) . . ?
N5 Zn1 N3 101.69(19) . . ?
C6 O1 U1 126.2(3) . . ?
C6 O2 Zn1 116.6(4) . . ?
C7 O3 U1 123.8(3) . . ?
C7 O3 U2 129.9(3) . . ?
U1 O3 U2 102.04(13) . . ?
C13 O5 U2 93.3(4) . . ?
C13 O6 U2 93.9(4) . . ?
C15 O7 U1 168.0(5) . . ?
C15 O8 U2 109.5(4) . 3_664 ?
U2 O9 U1 122.68(15) . . ?
U2 O9 U1 128.74(17) . 3_664 ?
U1 O9 U1 108.51(15) . 3_664 ?
C5 N1 C1 118.7(5) . . ?
C5 N1 Zn1 127.8(4) . . ?
C1 N1 Zn1 113.2(3) . . ?
C12 N2 C8 116.4(8) . . ?
C16 N3 C20 117.4(6) . . ?
C16 N3 Zn1 129.5(4) . . ?
C20 N3 Zn1 112.7(4) . . ?
C25 N4 C21 118.2(5) . . ?
C25 N4 Zn1 127.0(4) . . ?
C21 N4 Zn1 114.6(4) . . ?
C28 N5 C32 118.0(5) . . ?
C28 N5 Zn1 128.8(4) . . ?
C32 N5 Zn1 113.2(4) . . ?
C37 N6 C33 118.2(5) . . ?
C37 N6 Zn1 127.0(4) . . ?
C33 N6 Zn1 114.7(4) . . ?
N1 C1 C2 121.8(5) . . ?
N1 C1 C6 113.9(5) . . ?
C2 C1 C6 124.1(5) . . ?
C1 C2 C3 118.4(5) . . ?
C1 C2 C7 125.2(5) . . ?
C3 C2 C7 116.3(5) . . ?
C4 C3 C2 119.6(5) . . ?
C4 C3 H3 120.2 . . ?
C2 C3 H3 120.2 . . ?
C3 C4 C5 118.4(5) . . ?
C3 C4 H4 120.8 . . ?
C5 C4 H4 120.8 . . ?
N1 C5 C4 122.9(5) . . ?
N1 C5 H5 118.5 . . ?
C4 C5 H5 118.5 . . ?
O2 C6 O1 124.8(5) . . ?
O2 C6 C1 117.6(5) . . ?
O1 C6 C1 117.5(5) . . ?
O4 C7 O3 126.2(5) . . ?
O4 C7 C2 118.6(5) . . ?
O3 C7 C2 115.0(5) . . ?
N2 C8 C9 122.0(7) . . ?
N2 C8 H8 119.0 . . ?
C9 C8 H8 119.0 . . ?
C10 C9 C8 117.6(6) . . ?
C10 C9 C13 121.5(7) . . ?
C8 C9 C13 120.8(6) . . ?
C9 C10 C11 122.0(8) . . ?
C9 C10 H10 119.0 . . ?
C11 C10 H10 119.0 . . ?
C12 C11 C10 116.7(8) . . ?
C12 C11 H11 121.7 . . ?
C10 C11 H11 121.7 . . ?
C11 C12 N2 125.1(8) . . ?
C11 C12 H12 117.4 . . ?
N2 C12 H12 117.4 . . ?
O5 C13 O6 120.4(6) . . ?
O5 C13 C9 121.2(6) . . ?
O6 C13 C9 118.4(6) . . ?
O5 C13 U2 60.9(3) . . ?
O6 C13 U2 60.2(3) . . ?
C9 C13 U2 170.1(5) . . ?
C15 C14 H14A 109.5 . . ?
C15 C14 H14B 109.5 . . ?
H14A C14 H14B 109.5 . . ?
C15 C14 H14C 109.5 . . ?
H14A C14 H14C 109.5 . . ?
H14B C14 H14C 109.5 . . ?
O7 C15 O8 119.1(6) . . ?
O7 C15 C14 121.1(6) . . ?
O8 C15 C14 119.8(6) . . ?
N3 C16 C17 123.0(7) . . ?
N3 C16 H16 118.5 . . ?
C17 C16 H16 118.5 . . ?
C18 C17 C16 118.8(7) . . ?
C18 C17 H17 120.6 . . ?
C16 C17 H17 120.6 . . ?
C17 C18 C19 121.2(7) . . ?
C17 C18 H18 119.4 . . ?
C19 C18 H18 119.4 . . ?
C18 C19 C20 116.6(6) . . ?
C18 C19 C26 124.7(7) . . ?
C20 C19 C26 118.7(6) . . ?
N3 C20 C19 122.9(6) . . ?
N3 C20 C21 116.8(5) . . ?
C19 C20 C21 120.3(6) . . ?
N4 C21 C22 123.0(6) . . ?
N4 C21 C20 118.1(5) . . ?
C22 C21 C20 118.9(6) . . ?
C23 C22 C21 116.8(7) . . ?
C23 C22 C27 124.3(6) . . ?
C21 C22 C27 119.0(6) . . ?
C24 C23 C22 120.3(6) . . ?
C24 C23 H23 119.9 . . ?
C22 C23 H23 119.9 . . ?
C23 C24 C25 118.8(7) . . ?
C23 C24 H24 120.6 . . ?
C25 C24 H24 120.6 . . ?
N4 C25 C24 123.0(7) . . ?
N4 C25 H25 118.5 . . ?
C24 C25 H25 118.5 . . ?
C27 C26 C19 121.2(7) . . ?
C27 C26 H26 119.4 . . ?
C19 C26 H26 119.4 . . ?
C26 C27 C22 121.9(6) . . ?
C26 C27 H27 119.1 . . ?
C22 C27 H27 119.1 . . ?
N5 C28 C29 122.8(6) . . ?
N5 C28 H28 118.6 . . ?
C29 C28 H28 118.6 . . ?
C30 C29 C28 119.9(6) . . ?
C30 C29 H29 120.0 . . ?
C28 C29 H29 120.0 . . ?
C29 C30 C31 118.6(6) . . ?
C29 C30 H30 120.7 . . ?
C31 C30 H30 120.7 . . ?
C30 C31 C32 118.0(6) . . ?
C30 C31 C38 122.7(6) . . ?
C32 C31 C38 119.3(6) . . ?
N5 C32 C31 122.7(5) . . ?
N5 C32 C33 117.6(5) . . ?
C31 C32 C33 119.6(5) . . ?
N6 C33 C34 122.7(5) . . ?
N6 C33 C32 117.6(5) . . ?
C34 C33 C32 119.6(5) . . ?
C33 C34 C35 117.5(6) . . ?
C33 C34 C39 119.3(6) . . ?
C35 C34 C39 123.2(6) . . ?
C36 C35 C34 119.3(6) . . ?
C36 C35 H35 120.3 . . ?
C34 C35 H35 120.3 . . ?
C35 C36 C37 120.1(6) . . ?
C35 C36 H36 119.9 . . ?
C37 C36 H36 119.9 . . ?
N6 C37 C36 122.2(6) . . ?
N6 C37 H37 118.9 . . ?
C36 C37 H37 118.9 . . ?
C39 C38 C31 121.1(6) . . ?
C39 C38 H38 119.4 . . ?
C31 C38 H38 119.4 . . ?
C38 C39 C34 121.0(6) . . ?
C38 C39 H39 119.5 . . ?
C34 C39 H39 119.5 . . ?

loop_
_geom_bond_atom_site_label_1
_geom_bond_atom_site_label_2
_geom_bond_distance
_geom_bond_site_symmetry_2
_geom_bond_publ_flag
U1 O11 1.775(4) . ?
U1 O10 1.780(4) . ?
U1 O9 2.253(4) . ?
U1 O9 2.262(3) 3_664 ?
U1 O7 2.395(5) . ?
U1 O1 2.425(4) . ?
U1 O3 2.507(4) . ?
U1 U1 3.6640(4) 3_664 ?
U1 U2 3.9012(4) . ?
U1 U2 4.0165(3) 3_664 ?
U2 O13 1.760(4) . ?
U2 O12 1.765(4) . ?
U2 O9 2.193(4) . ?
U2 O8 2.462(5) 3_664 ?
U2 O6 2.492(4) . ?
U2 O5 2.509(4) . ?
U2 O3 2.511(4) . ?
U2 C13 2.866(6) . ?
U2 U1 4.0165(3) 3_664 ?
Zn1 O2 2.128(4) . ?
Zn1 N4 2.128(5) . ?
Zn1 N6 2.158(5) . ?
Zn1 N1 2.164(5) . ?
Zn1 N5 2.192(5) . ?
Zn1 N3 2.196(5) . ?
O1 C6 1.260(6) . ?
O2 C6 1.246(7) . ?
O3 C7 1.311(7) . ?
O4 C7 1.203(7) . ?
O5 C13 1.249(7) . ?
O6 C13 1.256(7) . ?
O7 C15 1.224(7) . ?
O8 C15 1.242(7) . ?
O8 U2 2.462(5) 3_664 ?
O9 U1 2.262(3) 3_664 ?
N1 C5 1.333(7) . ?
N1 C1 1.351(6) . ?
N2 C12 1.351(13) . ?
N2 C8 1.356(9) . ?
N3 C16 1.317(8) . ?
N3 C20 1.365(8) . ?
N4 C25 1.316(8) . ?
N4 C21 1.355(8) . ?
N5 C28 1.312(8) . ?
N5 C32 1.361(7) . ?
N6 C37 1.339(7) . ?
N6 C33 1.352(7) . ?
C1 C2 1.380(8) . ?
C1 C6 1.504(8) . ?
C2 C3 1.398(8) . ?
C2 C7 1.512(7) . ?
C3 C4 1.372(8) . ?
C3 H3 0.9300 . ?
C4 C5 1.380(8) . ?
C4 H4 0.9300 . ?
C5 H5 0.9300 . ?
C8 C9 1.383(9) . ?
C8 H8 0.9300 . ?
C9 C10 1.363(10) . ?
C9 C13 1.480(8) . ?
C10 C11 1.365(11) . ?
C10 H10 0.9300 . ?
C11 C12 1.343(14) . ?
C11 H11 0.9300 . ?
C12 H12 0.9300 . ?
C14 C15 1.474(9) . ?
C14 H14A 0.9600 . ?
C14 H14B 0.9600 . ?
C14 H14C 0.9600 . ?
C16 C17 1.405(11) . ?
C16 H16 0.9300 . ?
C17 C18 1.329(12) . ?
C17 H17 0.9300 . ?
C18 C19 1.394(10) . ?
C18 H18 0.9300 . ?
C19 C20 1.397(9) . ?
C19 C26 1.428(10) . ?
C20 C21 1.449(9) . ?
C21 C22 1.400(8) . ?
C22 C23 1.397(10) . ?
C22 C27 1.428(11) . ?
C23 C24 1.364(11) . ?
C23 H23 0.9300 . ?
C24 C25 1.393(10) . ?
C24 H24 0.9300 . ?
C25 H25 0.9300 . ?
C26 C27 1.336(11) . ?
C26 H26 0.9300 . ?
C27 H27 0.9300 . ?
C28 C29 1.409(10) . ?
C28 H28 0.9300 . ?
C29 C30 1.369(10) . ?
C29 H29 0.9300 . ?
C30 C31 1.396(9) . ?
C30 H30 0.9300 . ?
C31 C32 1.410(8) . ?
C31 C38 1.430(9) . ?
C32 C33 1.441(8) . ?
C33 C34 1.406(8) . ?
C34 C35 1.421(9) . ?
C34 C39 1.435(9) . ?
C35 C36 1.343(10) . ?
C35 H35 0.9300 . ?
C36 C37 1.407(9) . ?
C36 H36 0.9300 . ?
C37 H37 0.9300 . ?
C38 C39 1.356(10) . ?
C38 H38 0.9300 . ?
C39 H39 0.9300 . ?
